data_7038035
loop_
_publ_author_name
'Kiernicki, J. J.'
'Harwood, J. S.'
'Fanwick, P. E.'
'Bart, S. C.'

_publ_section_title
;
 Reductive silylation of Cp*UO2((Mes)PDI(Me)) promoted by Lewis bases.
;
_journal_issue 7
_journal_name_full 'Dalton transactions (Cambridge, England : 2003)'
_journal_page_first 3111
_journal_page_last 3119
_journal_paper_doi 10.1039/c5dt04776e
_journal_volume 45
_journal_year 2016
_chemical_formula_moiety 'C6 H5 P1 S2 Si1 U1,C3 H9 O1 Si1,2(C1 F3),8(H2 O1),2(C4 H8 O1),3(C1 H3),2(C6 H5)'
_chemical_formula_sum 'C34 H49 F6 O11 P S2 Si2 U'
_chemical_formula_weight 1137.03
_chemical_properties_physical 'Air-sensitive, Hygroscopic, Oxygen-sensitive'
_space_group_crystal_system monoclinic
_space_group_IT_number 14
_space_group_name_Hall '-P 2yn'
_space_group_name_H-M_alt 'P 1 21/n 1'
_symmetry_space_group_name_Hall '-P 2yn'
_symmetry_space_group_name_H-M 'P 1 21/n 1'
_atom_sites_solution_hydrogens geom
_atom_sites_solution_primary iterative
_atom_sites_solution_secondary difmap
_audit_creation_method SHELXL-2014/7
_audit_update_record
;
2015-11-10 deposited with the CCDC.
2015-12-16 downloaded from the CCDC.
;
_cell_angle_alpha 90
_cell_angle_beta 92.3790(10)
_cell_angle_gamma 90
_cell_formula_units_Z 4
_cell_length_a 14.0951(3)
_cell_length_b 18.5493(4)
_cell_length_c 17.7595(5)
_cell_measurement_reflns_used 53002
_cell_measurement_temperature 200(2)
_cell_measurement_theta_max 67.875
_cell_measurement_theta_min 3.941
_cell_volume 4639.29(19)
_computing_cell_refinement 'HKL3000 (Otwinowski & Minor, 1997)'
_computing_data_collection 'Crystal Clear(Rigaku 2001)'
_computing_data_reduction 'HKL3000 (Otwinowski & Minor, 1997)'
_computing_publication_material 'local programs'
_computing_structure_refinement 'SHELXL-2014/7 (Sheldrick, 2014)'
_computing_structure_solution 'SHELXT (Sheldrick)'
_diffrn_ambient_temperature 200(2)
_diffrn_measured_fraction_theta_full 0.984
_diffrn_measured_fraction_theta_max 0.983
_diffrn_measurement_details
;
Data were collected on a Rigaku Rapid which has a quarter 
chi circle and a 200 degree curved image plate at a fixed 
distance of 127.4mm.  Strategy was optimized using the 
CrystalClear software.  The completeness is the best 
that can be obtained with this geometry. The missing data are not 
cusp data but mostly high angle data.
Also the use of HKL3000/SCALEPACK lowers the number 
of observed data as inconsistent equivalents are removed 
from the data set and not included in the collected total.
;
_diffrn_measurement_device_type 'Rigaku Rapid II'
_diffrn_measurement_method \w
_diffrn_radiation_type CuK\a
_diffrn_radiation_wavelength 1.54178
_diffrn_reflns_av_R_equivalents 0.069
_diffrn_reflns_av_unetI/netI 0.0276
_diffrn_reflns_laue_measured_fraction_max 0.983
_diffrn_reflns_limit_h_max 16
_diffrn_reflns_limit_h_min 0
_diffrn_reflns_limit_k_max 22
_diffrn_reflns_limit_k_min 0
_diffrn_reflns_limit_l_max 21
_diffrn_reflns_limit_l_min -21
_diffrn_reflns_number 53002
_diffrn_reflns_point_group_measured_fraction_full 0.984
_diffrn_reflns_point_group_measured_fraction_max 0.983
_diffrn_reflns_theta_full 67.679
_diffrn_reflns_theta_max 67.875
_diffrn_reflns_theta_min 3.941
_diffrn_source 'microfocus source'
_exptl_absorpt_coefficient_mu 12.173
_exptl_absorpt_correction_T_max 0.296
_exptl_absorpt_correction_T_min 0.003
_exptl_absorpt_correction_type multi-scan
_exptl_absorpt_process_details 'SCALEPACK (Otwinowski & Minor, 1997)'
_exptl_crystal_colour colorless
_exptl_crystal_density_diffrn 1.628
_exptl_crystal_description block
_exptl_crystal_F_000 2248
_exptl_crystal_recrystallization_method 'Re-crystallisation from solvent: THF, Pentane'
_exptl_crystal_size_max 0.200
_exptl_crystal_size_mid 0.200
_exptl_crystal_size_min 0.100
_refine_diff_density_max 4.064
_refine_diff_density_min -1.673
_refine_diff_density_rms 0.175
_refine_ls_extinction_method none
_refine_ls_goodness_of_fit_ref 1.056
_refine_ls_hydrogen_treatment constr
_refine_ls_matrix_type full
_refine_ls_number_parameters 520
_refine_ls_number_reflns 8289
_refine_ls_number_restraints 0
_refine_ls_restrained_S_all 1.056
_refine_ls_R_factor_all 0.0474
_refine_ls_R_factor_gt 0.0459
_refine_ls_shift/su_max 0.003
_refine_ls_shift/su_mean 0.000
_refine_ls_structure_factor_coef Fsqd
_refine_ls_weighting_details 'w=1/[\s^2^(Fo^2^)+(0.0792P)^2^+18.9372P] where P=(Fo^2^+2Fc^2^)/3'
_refine_ls_weighting_scheme calc
_refine_ls_wR_factor_gt 0.1234
_refine_ls_wR_factor_ref 0.1247
_reflns_Friedel_coverage 0.000
_reflns_number_gt 7883
_reflns_number_total 8289
_reflns_threshold_expression 'I > 2\s(I)'
_cod_data_source_file c5dt04776e2.cif
_cod_data_source_block JK755
_cod_depositor_comments 'Adding full bibliography for 7038033--7038036.cif.'
_cod_database_code 7038035
_shelx_shelxl_version_number 2014/7
_shelx_space_group_comment
;
The symmetry employed for this shelxl refinement is uniquely defined
by the following loop, which should always be used as a source of
symmetry information in preference to the above space-group names.
They are only intended as comments.
;
_shelx_estimated_absorpt_t_min 0.195
_shelx_estimated_absorpt_t_max 0.376

loop_
_space_group_symop_operation_xyz
'x, y, z'
'-x+1/2, y+1/2, -z+1/2'
'-x, -y, -z'
'x-1/2, -y-1/2, z-1/2'

loop_
_atom_site_label
_atom_site_type_symbol
_atom_site_fract_x
_atom_site_fract_y
_atom_site_fract_z
_atom_site_U_iso_or_equiv
_atom_site_adp_type
_atom_site_occupancy
_atom_site_site_symmetry_order
_atom_site_calc_flag
_atom_site_refinement_flags_posn
_atom_site_refinement_flags_adp
U1 U 0.26385(2) 0.77108(2) 0.53580(2) 0.02627(10) Uani 1 1 d . .
S1 S 0.26404(12) 0.88536(9) 0.35913(9) 0.0404(4) Uani 1 1 d . .
S2 S 0.28667(16) 0.78799(9) 0.74636(10) 0.0500(4) Uani 1 1 d . .
P1 P 0.25636(10) 0.56886(7) 0.58224(8) 0.0272(3) Uani 1 1 d . .
Si1 Si -0.00056(14) 0.78439(11) 0.52553(12) 0.0438(4) Uani 1 1 d . .
Si2 Si 0.52765(16) 0.77088(10) 0.53140(14) 0.0486(5) Uani 1 1 d . .
F1 F 0.3466(6) 1.0026(3) 0.4048(5) 0.124(3) Uani 1 1 d . .
F2 F 0.2574(5) 1.0153(3) 0.3070(3) 0.096(2) Uani 1 1 d . .
F3 F 0.1956(7) 1.0032(4) 0.4130(4) 0.121(3) Uani 1 1 d . .
F4 F 0.2456(5) 0.6596(3) 0.7959(3) 0.0812(16) Uani 1 1 d . .
F5 F 0.2452(5) 0.7441(4) 0.8784(3) 0.0811(16) Uani 1 1 d . .
F6 F 0.1314(4) 0.7346(4) 0.7952(4) 0.092(2) Uani 1 1 d . .
O1 O 0.1175(4) 0.7778(2) 0.5286(3) 0.0423(12) Uani 1 1 d . .
O2 O 0.4095(4) 0.7675(2) 0.5375(3) 0.0410(11) Uani 1 1 d . .
O3 O 0.2552(3) 0.6480(2) 0.5634(2) 0.0340(9) Uani 1 1 d . .
O4 O 0.2771(4) 0.8599(3) 0.4362(3) 0.0556(13) Uani 1 1 d . .
O5 O 0.3430(5) 0.8712(4) 0.3147(4) 0.083(2) Uani 1 1 d . .
O6 O 0.1735(5) 0.8707(4) 0.3263(4) 0.080(2) Uani 1 1 d . .
O7 O 0.2585(4) 0.7607(2) 0.6719(3) 0.0496(13) Uani 1 1 d . .
O8 O 0.3852(5) 0.7757(4) 0.7657(5) 0.079(2) Uani 1 1 d . .
O9 O 0.2519(6) 0.8570(3) 0.7628(3) 0.0755(19) Uani 1 1 d . .
O10 O 0.2580(3) 0.7078(3) 0.4127(3) 0.0439(11) Uani 1 1 d . .
O11 O 0.2725(3) 0.8935(2) 0.5890(3) 0.0405(10) Uani 1 1 d . .
C10 C -0.0537(7) 0.6991(6) 0.4903(6) 0.071(2) Uani 1 1 d . .
H10G H -0.0445 0.6948 0.4361 0.106 Uiso 1 1 calc R U
H10H H -0.1218 0.6988 0.4995 0.106 Uiso 1 1 calc R U
H10I H -0.0229 0.6583 0.5167 0.106 Uiso 1 1 calc R U
C11 C -0.0358(8) 0.8600(7) 0.4619(7) 0.094(4) Uani 1 1 d . .
H11Z H -0.0108 0.9053 0.4829 0.141 Uiso 1 1 calc R U
H11Y H -0.1053 0.8627 0.4571 0.141 Uiso 1 1 calc R U
H11G H -0.0101 0.8519 0.4122 0.141 Uiso 1 1 calc R U
C12 C -0.0383(7) 0.8016(7) 0.6228(6) 0.084(3) Uani 1 1 d . .
H12A H 0.0001 0.7723 0.6584 0.126 Uiso 1 1 calc R U
H12B H -0.1054 0.7889 0.6263 0.126 Uiso 1 1 calc R U
H12C H -0.0294 0.8528 0.6349 0.126 Uiso 1 1 calc R U
C20 C 0.5686(6) 0.6872(5) 0.4843(6) 0.066(2) Uani 1 1 d . .
H20A H 0.5374 0.6452 0.5059 0.099 Uiso 1 1 calc R U
H20B H 0.6376 0.6825 0.4921 0.099 Uiso 1 1 calc R U
H20C H 0.5523 0.6899 0.4302 0.099 Uiso 1 1 calc R U
C21 C 0.5810(8) 0.7782(9) 0.6304(8) 0.114(6) Uani 1 1 d . .
H21A H 0.5552 0.8207 0.6551 0.170 Uiso 1 1 calc R U
H21B H 0.6502 0.7828 0.6285 0.170 Uiso 1 1 calc R U
H21C H 0.5655 0.7348 0.6589 0.170 Uiso 1 1 calc R U
C22 C 0.5565(7) 0.8512(5) 0.4733(7) 0.078(3) Uani 1 1 d . .
H22A H 0.5228 0.8478 0.4240 0.118 Uiso 1 1 calc R U
H22B H 0.6251 0.8528 0.4662 0.118 Uiso 1 1 calc R U
H22C H 0.5369 0.8951 0.4990 0.118 Uiso 1 1 calc R U
C30 C 0.1485(4) 0.5446(3) 0.6271(3) 0.0315(12) Uani 1 1 d . .
C31 C 0.0956(4) 0.5996(4) 0.6572(4) 0.0392(14) Uani 1 1 d . .
H31 H 0.1129 0.6485 0.6496 0.047 Uiso 1 1 calc R U
C32 C 0.0175(5) 0.5833(4) 0.6983(4) 0.0453(16) Uani 1 1 d . .
H32 H -0.0186 0.6208 0.7197 0.054 Uiso 1 1 calc R U
C33 C -0.0079(5) 0.5121(4) 0.7084(4) 0.0524(18) Uani 1 1 d . .
H33 H -0.0616 0.5010 0.7367 0.063 Uiso 1 1 calc R U
C34 C 0.0435(5) 0.4571(4) 0.6779(4) 0.0484(17) Uani 1 1 d . .
H34 H 0.0247 0.4084 0.6847 0.058 Uiso 1 1 calc R U
C35 C 0.1232(5) 0.4727(3) 0.6368(4) 0.0408(15) Uani 1 1 d . .
H35 H 0.1595 0.4351 0.6159 0.049 Uiso 1 1 calc R U
C40 C 0.3531(4) 0.5481(3) 0.6479(3) 0.0334(13) Uani 1 1 d . .
C41 C 0.4026(4) 0.6044(4) 0.6840(4) 0.0423(15) Uani 1 1 d . .
H41 H 0.3886 0.6531 0.6712 0.051 Uiso 1 1 calc R U
C42 C 0.4720(5) 0.5885(5) 0.7385(4) 0.055(2) Uani 1 1 d . .
H42 H 0.5065 0.6265 0.7630 0.066 Uiso 1 1 calc R U
C43 C 0.4917(5) 0.5186(6) 0.7576(4) 0.062(2) Uani 1 1 d . .
H43 H 0.5390 0.5085 0.7958 0.075 Uiso 1 1 calc R U
C44 C 0.4436(5) 0.4620(5) 0.7220(4) 0.057(2) Uani 1 1 d . .
H44 H 0.4582 0.4136 0.7354 0.068 Uiso 1 1 calc R U
C45 C 0.3745(5) 0.4766(4) 0.6671(4) 0.0407(14) Uani 1 1 d . .
H45 H 0.3414 0.4381 0.6423 0.049 Uiso 1 1 calc R U
C50 C 0.2722(4) 0.5137(3) 0.5005(3) 0.0293(11) Uani 1 1 d . .
C51 C 0.1995(5) 0.4765(4) 0.4635(4) 0.0424(15) Uani 1 1 d . .
H51 H 0.1374 0.4769 0.4823 0.051 Uiso 1 1 calc R U
C52 C 0.2181(5) 0.4380(4) 0.3978(4) 0.0490(17) Uani 1 1 d . .
H52 H 0.1683 0.4119 0.3724 0.059 Uiso 1 1 calc R U
C53 C 0.3072(5) 0.4375(4) 0.3697(4) 0.0465(16) Uani 1 1 d . .
H53 H 0.3188 0.4112 0.3251 0.056 Uiso 1 1 calc R U
C54 C 0.3801(5) 0.4751(4) 0.4059(4) 0.0472(17) Uani 1 1 d . .
H54 H 0.4417 0.4754 0.3860 0.057 Uiso 1 1 calc R U
C55 C 0.3626(5) 0.5131(3) 0.4727(4) 0.0379(14) Uani 1 1 d . .
H55 H 0.4128 0.5383 0.4986 0.045 Uiso 1 1 calc R U
C60 C 0.2260(7) 0.7277(4) 0.8079(5) 0.060(2) Uani 1 1 d . .
C70 C 0.2666(8) 0.9809(5) 0.3718(5) 0.068(2) Uani 1 1 d . .
C100 C 0.1699(6) 0.6815(4) 0.3768(4) 0.0529(18) Uani 1 1 d . .
H10E H 0.1288 0.7220 0.3596 0.063 Uiso 1 1 calc R U
H10F H 0.1346 0.6511 0.4119 0.063 Uiso 1 1 calc R U
C101 C 0.2024(7) 0.6375(5) 0.3103(5) 0.064(2) Uani 1 1 d . .
H10J H 0.2121 0.5863 0.3245 0.077 Uiso 1 1 calc R U
H10K H 0.1554 0.6401 0.2674 0.077 Uiso 1 1 calc R U
C102 C 0.2925(7) 0.6713(6) 0.2910(5) 0.073(3) Uani 1 1 d . .
H10C H 0.2813 0.7145 0.2591 0.087 Uiso 1 1 calc R U
H10D H 0.3331 0.6370 0.2643 0.087 Uiso 1 1 calc R U
C103 C 0.3370(6) 0.6915(4) 0.3668(4) 0.0497(17) Uani 1 1 d . .
H10A H 0.3747 0.6510 0.3884 0.060 Uiso 1 1 calc R U
H10B H 0.3788 0.7341 0.3623 0.060 Uiso 1 1 calc R U
C111 C 0.1896(5) 0.9376(4) 0.6003(5) 0.0538(19) Uani 1 1 d . .
H11C H 0.1541 0.9193 0.6433 0.065 Uiso 1 1 calc R U
H11D H 0.1469 0.9374 0.5547 0.065 Uiso 1 1 calc R U
C112 C 0.2269(7) 1.0135(5) 0.6167(8) 0.087(4) Uani 1 1 d . .
H11E H 0.2244 1.0433 0.5704 0.104 Uiso 1 1 calc R U
H11F H 0.1892 1.0375 0.6553 0.104 Uiso 1 1 calc R U
C113 C 0.3212(7) 1.0031(5) 0.6433(9) 0.101(5) Uani 1 1 d . .
H11X H 0.3241 0.9993 0.6990 0.121 Uiso 1 1 calc R U
H11W H 0.3611 1.0443 0.6287 0.121 Uiso 1 1 calc R U
C114 C 0.3570(6) 0.9342(4) 0.6088(5) 0.0532(18) Uani 1 1 d . .
H11A H 0.3933 0.9447 0.5635 0.064 Uiso 1 1 calc R U
H11B H 0.3983 0.9073 0.6455 0.064 Uiso 1 1 calc R U

loop_
_atom_site_aniso_label
_atom_site_aniso_U_11
_atom_site_aniso_U_22
_atom_site_aniso_U_33
_atom_site_aniso_U_23
_atom_site_aniso_U_13
_atom_site_aniso_U_12
U1 0.03583(14) 0.02182(13) 0.02125(14) -0.00016(6) 0.00218(9) -0.00194(6)
S1 0.0508(9) 0.0406(8) 0.0298(8) 0.0101(6) 0.0010(7) -0.0031(7)
S2 0.0886(14) 0.0322(8) 0.0298(8) -0.0034(7) 0.0098(8) -0.0023(8)
P1 0.0315(7) 0.0231(7) 0.0271(7) -0.0011(5) 0.0029(5) -0.0003(5)
Si1 0.0424(10) 0.0462(10) 0.0427(11) -0.0019(8) 0.0015(8) 0.0041(8)
Si2 0.0445(11) 0.0514(13) 0.0499(13) -0.0001(8) 0.0039(9) -0.0067(8)
F1 0.171(7) 0.065(4) 0.130(6) 0.019(4) -0.058(5) -0.056(4)
F2 0.165(6) 0.055(3) 0.067(4) 0.036(3) 0.003(4) 0.001(3)
F3 0.205(8) 0.069(4) 0.093(5) 0.012(3) 0.056(5) 0.054(5)
F4 0.126(5) 0.045(3) 0.075(4) 0.022(2) 0.024(3) 0.000(3)
F5 0.098(4) 0.121(4) 0.025(2) 0.010(3) 0.006(2) -0.011(4)
F6 0.064(4) 0.139(6) 0.075(4) -0.009(4) 0.015(3) -0.009(3)
O1 0.061(3) 0.029(2) 0.036(3) -0.0045(17) 0.003(2) -0.0047(19)
O2 0.062(3) 0.031(2) 0.030(3) 0.0013(16) -0.002(2) -0.0058(18)
O3 0.050(2) 0.0167(19) 0.035(2) 0.0026(17) 0.0068(18) -0.0022(16)
O4 0.088(4) 0.045(3) 0.033(3) 0.013(2) -0.006(3) -0.007(3)
O5 0.097(5) 0.070(4) 0.087(5) 0.016(4) 0.053(4) 0.009(4)
O6 0.073(4) 0.079(4) 0.084(5) 0.018(4) -0.034(3) -0.015(3)
O7 0.097(4) 0.032(2) 0.021(2) -0.0005(18) 0.008(2) -0.003(2)
O8 0.060(4) 0.090(5) 0.089(5) -0.021(4) 0.010(4) -0.012(3)
O9 0.140(6) 0.036(3) 0.051(3) -0.013(2) 0.004(4) 0.008(3)
O10 0.052(3) 0.047(3) 0.032(3) -0.008(2) 0.002(2) -0.007(2)
O11 0.060(3) 0.027(2) 0.035(2) -0.0048(18) 0.003(2) -0.0032(19)
C10 0.059(5) 0.076(6) 0.076(6) -0.009(5) -0.011(4) -0.016(5)
C11 0.073(6) 0.088(8) 0.120(10) 0.033(7) -0.024(6) 0.013(6)
C12 0.064(6) 0.120(9) 0.070(6) -0.028(6) 0.020(5) -0.003(6)
C20 0.052(5) 0.060(5) 0.087(7) 0.004(5) 0.008(4) 0.007(4)
C21 0.054(6) 0.204(18) 0.081(9) -0.026(9) -0.018(6) -0.008(7)
C22 0.069(6) 0.057(5) 0.112(9) 0.002(5) 0.036(6) -0.014(4)
C30 0.034(3) 0.031(3) 0.029(3) 0.000(2) 0.003(2) -0.003(2)
C31 0.041(3) 0.037(3) 0.040(4) -0.003(3) 0.003(3) 0.003(3)
C32 0.033(3) 0.057(4) 0.047(4) -0.002(3) 0.013(3) 0.007(3)
C33 0.038(4) 0.069(5) 0.051(4) 0.006(4) 0.012(3) -0.010(3)
C34 0.040(3) 0.044(4) 0.061(5) 0.004(3) 0.009(3) -0.009(3)
C35 0.044(3) 0.032(3) 0.047(4) 0.004(3) 0.005(3) -0.003(3)
C40 0.033(3) 0.039(3) 0.029(3) 0.001(2) 0.009(2) 0.000(2)
C41 0.038(3) 0.051(4) 0.039(4) -0.015(3) 0.008(3) -0.001(3)
C42 0.042(4) 0.086(6) 0.038(4) -0.022(4) -0.002(3) 0.003(4)
C43 0.044(4) 0.109(7) 0.033(4) 0.014(4) 0.001(3) 0.011(4)
C44 0.046(4) 0.075(5) 0.049(4) 0.025(4) 0.000(3) 0.000(4)
C45 0.042(3) 0.041(4) 0.039(4) 0.012(3) -0.001(3) -0.003(3)
C50 0.036(3) 0.026(3) 0.025(3) 0.001(2) -0.003(2) 0.000(2)
C51 0.040(3) 0.045(4) 0.042(4) -0.002(3) -0.004(3) -0.005(3)
C52 0.054(4) 0.050(4) 0.042(4) -0.014(3) -0.011(3) -0.006(3)
C53 0.064(4) 0.045(4) 0.030(3) -0.009(3) 0.000(3) 0.012(3)
C54 0.050(4) 0.052(4) 0.040(4) -0.007(3) 0.008(3) 0.008(3)
C55 0.044(3) 0.036(3) 0.034(3) -0.005(3) 0.008(3) -0.003(3)
C60 0.080(6) 0.062(6) 0.039(5) 0.006(3) 0.011(4) -0.004(4)
C70 0.105(7) 0.049(5) 0.050(5) 0.020(4) -0.004(5) -0.002(5)
C100 0.061(4) 0.052(4) 0.046(4) -0.019(3) 0.003(3) -0.012(3)
C101 0.085(6) 0.066(5) 0.041(4) -0.015(4) 0.000(4) -0.010(5)
C102 0.094(7) 0.086(7) 0.039(4) -0.024(4) 0.026(4) -0.019(5)
C103 0.060(4) 0.049(4) 0.042(4) -0.009(3) 0.012(3) -0.005(3)
C111 0.055(4) 0.035(4) 0.072(5) -0.010(3) 0.010(4) 0.001(3)
C112 0.073(6) 0.038(5) 0.149(11) -0.035(6) 0.000(6) 0.000(4)
C113 0.076(6) 0.041(5) 0.183(13) -0.056(7) -0.024(7) 0.003(4)
C114 0.062(5) 0.031(3) 0.066(5) -0.006(3) -0.001(4) -0.007(3)

loop_
_atom_type_symbol
_atom_type_description
_atom_type_scat_dispersion_real
_atom_type_scat_dispersion_imag
_atom_type_scat_source
C C 0.0181 0.0091 'International Tables Vol C Tables 4.2.6.8 and 6.1.1.4'
H H 0.0000 0.0000 'International Tables Vol C Tables 4.2.6.8 and 6.1.1.4'
O O 0.0492 0.0322 'International Tables Vol C Tables 4.2.6.8 and 6.1.1.4'
F F 0.0727 0.0534 'International Tables Vol C Tables 4.2.6.8 and 6.1.1.4'
Si Si 0.2541 0.3302 'International Tables Vol C Tables 4.2.6.8 and 6.1.1.4'
P P 0.2955 0.4335 'International Tables Vol C Tables 4.2.6.8 and 6.1.1.4'
S S 0.3331 0.5567 'International Tables Vol C Tables 4.2.6.8 and 6.1.1.4'
U U -4.3638 13.4090 'International Tables Vol C Tables 4.2.6.8 and 6.1.1.4'

loop_
_geom_angle_atom_site_label_1
_geom_angle_atom_site_label_2
_geom_angle_atom_site_label_3
_geom_angle
O2 U1 O1 176.85(17)
O2 U1 O3 91.49(15)
O1 U1 O3 90.66(16)
O2 U1 O7 93.1(2)
O1 U1 O7 89.7(2)
O3 U1 O7 73.17(15)
O2 U1 O4 85.74(19)
O1 U1 O4 91.18(19)
O3 U1 O4 145.11(17)
O7 U1 O4 141.67(17)
O2 U1 O11 89.46(16)
O1 U1 O11 90.08(16)
O3 U1 O11 145.34(15)
O7 U1 O11 72.19(15)
O4 U1 O11 69.50(16)
O2 U1 O10 89.68(18)
O1 U1 O10 88.70(18)
O3 U1 O10 73.90(16)
O7 U1 O10 147.01(15)
O4 U1 O10 71.31(17)
O11 U1 O10 140.76(16)
O6 S1 O5 117.0(5)
O6 S1 O4 113.9(4)
O5 S1 O4 113.1(4)
O6 S1 C70 104.9(5)
O5 S1 C70 104.0(5)
O4 S1 C70 101.7(4)
O9 S2 O8 115.9(4)
O9 S2 O7 114.9(4)
O8 S2 O7 112.7(4)
O9 S2 C60 105.1(4)
O8 S2 C60 103.6(5)
O7 S2 C60 102.5(4)
O3 P1 C50 112.1(3)
O3 P1 C40 110.7(3)
C50 P1 C40 106.5(3)
O3 P1 C30 109.9(3)
C50 P1 C30 110.5(3)
C40 P1 C30 106.9(3)
O1 Si1 C10 109.8(4)
O1 Si1 C12 107.9(4)
C10 Si1 C12 109.6(5)
O1 Si1 C11 108.5(4)
C10 Si1 C11 110.3(6)
C12 Si1 C11 110.9(6)
O2 Si2 C20 109.0(3)
O2 Si2 C22 107.8(4)
C20 Si2 C22 109.7(5)
O2 Si2 C21 107.5(4)
C20 Si2 C21 111.0(6)
C22 Si2 C21 111.7(6)
Si1 O1 U1 178.1(3)
Si2 O2 U1 173.9(3)
P1 O3 U1 176.4(3)
S1 O4 U1 153.6(3)
S2 O7 U1 149.1(3)
C103 O10 C100 110.3(5)
C103 O10 U1 126.9(4)
C100 O10 U1 122.7(4)
C114 O11 C111 109.6(5)
C114 O11 U1 127.1(4)
C111 O11 U1 123.2(4)
Si1 C10 H10G 109.5
Si1 C10 H10H 109.5
H10G C10 H10H 109.5
Si1 C10 H10I 109.5
H10G C10 H10I 109.5
H10H C10 H10I 109.5
Si1 C11 H11Z 109.5
Si1 C11 H11Y 109.5
H11Z C11 H11Y 109.5
Si1 C11 H11G 109.5
H11Z C11 H11G 109.5
H11Y C11 H11G 109.5
Si1 C12 H12A 109.5
Si1 C12 H12B 109.5
H12A C12 H12B 109.5
Si1 C12 H12C 109.5
H12A C12 H12C 109.5
H12B C12 H12C 109.5
Si2 C20 H20A 109.5
Si2 C20 H20B 109.5
H20A C20 H20B 109.5
Si2 C20 H20C 109.5
H20A C20 H20C 109.5
H20B C20 H20C 109.5
Si2 C21 H21A 109.5
Si2 C21 H21B 109.5
H21A C21 H21B 109.5
Si2 C21 H21C 109.5
H21A C21 H21C 109.5
H21B C21 H21C 109.5
Si2 C22 H22A 109.5
Si2 C22 H22B 109.5
H22A C22 H22B 109.5
Si2 C22 H22C 109.5
H22A C22 H22C 109.5
H22B C22 H22C 109.5
C31 C30 C35 120.9(6)
C31 C30 P1 117.7(5)
C35 C30 P1 121.3(5)
C32 C31 C30 119.8(6)
C32 C31 H31 120.1
C30 C31 H31 120.1
C31 C32 C33 119.7(6)
C31 C32 H32 120.2
C33 C32 H32 120.2
C34 C33 C32 121.0(6)
C34 C33 H33 119.5
C32 C33 H33 119.5
C33 C34 C35 120.0(7)
C33 C34 H34 120.0
C35 C34 H34 120.0
C30 C35 C34 118.6(6)
C30 C35 H35 120.7
C34 C35 H35 120.7
C41 C40 C45 119.9(6)
C41 C40 P1 119.2(5)
C45 C40 P1 120.8(5)
C42 C41 C40 119.2(7)
C42 C41 H41 120.4
C40 C41 H41 120.4
C43 C42 C41 120.5(8)
C43 C42 H42 119.7
C41 C42 H42 119.7
C42 C43 C44 121.0(7)
C42 C43 H43 119.5
C44 C43 H43 119.5
C45 C44 C43 119.6(8)
C45 C44 H44 120.2
C43 C44 H44 120.2
C44 C45 C40 119.9(7)
C44 C45 H45 120.1
C40 C45 H45 120.1
C51 C50 C55 120.1(6)
C51 C50 P1 123.7(5)
C55 C50 P1 116.1(4)
C50 C51 C52 119.5(6)
C50 C51 H51 120.3
C52 C51 H51 120.3
C53 C52 C51 120.7(6)
C53 C52 H52 119.6
C51 C52 H52 119.6
C52 C53 C54 120.2(6)
C52 C53 H53 119.9
C54 C53 H53 119.9
C53 C54 C55 119.5(7)
C53 C54 H54 120.3
C55 C54 H54 120.3
C50 C55 C54 120.0(6)
C50 C55 H55 120.0
C54 C55 H55 120.0
F5 C60 F4 110.0(8)
F5 C60 F6 107.7(8)
F4 C60 F6 106.1(8)
F5 C60 S2 110.6(6)
F4 C60 S2 112.9(6)
F6 C60 S2 109.2(6)
F1 C70 F2 107.0(8)
F1 C70 F3 108.0(9)
F2 C70 F3 106.4(8)
F1 C70 S1 111.9(7)
F2 C70 S1 111.7(7)
F3 C70 S1 111.5(7)
O10 C100 C101 103.9(6)
O10 C100 H10E 111.0
C101 C100 H10E 111.0
O10 C100 H10F 111.0
C101 C100 H10F 111.0
H10E C100 H10F 109.0
C102 C101 C100 104.0(7)
C102 C101 H10J 111.0
C100 C101 H10J 111.0
C102 C101 H10K 111.0
C100 C101 H10K 111.0
H10J C101 H10K 109.0
C101 C102 C103 103.3(7)
C101 C102 H10C 111.1
C103 C102 H10C 111.1
C101 C102 H10D 111.1
C103 C102 H10D 111.1
H10C C102 H10D 109.1
O10 C103 C102 104.8(7)
O10 C103 H10A 110.8
C102 C103 H10A 110.8
O10 C103 H10B 110.8
C102 C103 H10B 110.8
H10A C103 H10B 108.9
O11 C111 C112 105.9(6)
O11 C111 H11C 110.6
C112 C111 H11C 110.6
O11 C111 H11D 110.6
C112 C111 H11D 110.6
H11C C111 H11D 108.7
C113 C112 C111 104.5(7)
C113 C112 H11E 110.9
C111 C112 H11E 110.9
C113 C112 H11F 110.9
C111 C112 H11F 110.9
H11E C112 H11F 108.9
C112 C113 C114 107.8(8)
C112 C113 H11X 110.1
C114 C113 H11X 110.1
C112 C113 H11W 110.1
C114 C113 H11W 110.1
H11X C113 H11W 108.5
O11 C114 C113 104.8(7)
O11 C114 H11A 110.8
C113 C114 H11A 110.8
O11 C114 H11B 110.8
C113 C114 H11B 110.8
H11A C114 H11B 108.9

loop_
_geom_bond_atom_site_label_1
_geom_bond_atom_site_label_2
_geom_bond_distance
U1 O2 2.053(6)
U1 O1 2.066(6)
U1 O3 2.339(4)
U1 O7 2.429(5)
U1 O4 2.430(5)
U1 O11 2.461(4)
U1 O10 2.480(5)
S1 O6 1.407(6)
S1 O5 1.415(6)
S1 O4 1.452(5)
S1 C70 1.786(9)
S2 O9 1.405(6)
S2 O8 1.435(8)
S2 O7 1.455(5)
S2 C60 1.804(9)
P1 O3 1.506(4)
P1 C50 1.797(6)
P1 C40 1.799(6)
P1 C30 1.803(6)
Si1 O1 1.667(6)
Si1 C10 1.849(9)
Si1 C12 1.855(10)
Si1 C11 1.856(10)
Si2 O2 1.675(6)
Si2 C20 1.866(9)
Si2 C22 1.867(10)
Si2 C21 1.888(12)
F1 C70 1.313(12)
F2 C70 1.316(9)
F3 C70 1.331(12)
F4 C60 1.312(10)
F5 C60 1.305(10)
F6 C60 1.349(12)
O10 C103 1.439(9)
O10 C100 1.456(9)
O11 C114 1.440(8)
O11 C111 1.446(8)
C10 H10G 0.9800
C10 H10H 0.9800
C10 H10I 0.9800
C11 H11Z 0.9800
C11 H11Y 0.9800
C11 H11G 0.9800
C12 H12A 0.9800
C12 H12B 0.9800
C12 H12C 0.9800
C20 H20A 0.9800
C20 H20B 0.9800
C20 H20C 0.9800
C21 H21A 0.9800
C21 H21B 0.9800
C21 H21C 0.9800
C22 H22A 0.9800
C22 H22B 0.9800
C22 H22C 0.9800
C30 C31 1.385(9)
C30 C35 1.392(9)
C31 C32 1.378(9)
C31 H31 0.9500
C32 C33 1.381(11)
C32 H32 0.9500
C33 C34 1.375(11)
C33 H33 0.9500
C34 C35 1.395(9)
C34 H34 0.9500
C35 H35 0.9500
C40 C41 1.398(9)
C40 C45 1.399(9)
C41 C42 1.380(10)
C41 H41 0.9500
C42 C43 1.366(13)
C42 H42 0.9500
C43 C44 1.387(13)
C43 H43 0.9500
C44 C45 1.374(10)
C44 H44 0.9500
C45 H45 0.9500
C50 C51 1.380(9)
C50 C55 1.386(8)
C51 C52 1.401(10)
C51 H51 0.9500
C52 C53 1.371(10)
C52 H52 0.9500
C53 C54 1.379(10)
C53 H53 0.9500
C54 C55 1.410(9)
C54 H54 0.9500
C55 H55 0.9500
C100 C101 1.523(11)
C100 H10E 0.9900
C100 H10F 0.9900
C101 C102 1.469(13)
C101 H10J 0.9900
C101 H10K 0.9900
C102 C103 1.508(11)
C102 H10C 0.9900
C102 H10D 0.9900
C103 H10A 0.9900
C103 H10B 0.9900
C111 C112 1.527(11)
C111 H11C 0.9900
C111 H11D 0.9900
C112 C113 1.406(14)
C112 H11E 0.9900
C112 H11F 0.9900
C113 C114 1.513(11)
C113 H11X 0.9900
C113 H11W 0.9900
C114 H11A 0.9900
C114 H11B 0.9900

loop_
_geom_torsion_atom_site_label_1
_geom_torsion_atom_site_label_2
_geom_torsion_atom_site_label_3
_geom_torsion_atom_site_label_4
_geom_torsion
O6 S1 O4 U1 44.8(10)
O5 S1 O4 U1 -92.0(9)
C70 S1 O4 U1 157.0(8)
O9 S2 O7 U1 64.4(8)
O8 S2 O7 U1 -71.4(8)
C60 S2 O7 U1 177.8(7)
O3 P1 C30 C31 -18.0(6)
C50 P1 C30 C31 -142.2(5)
C40 P1 C30 C31 102.2(5)
O3 P1 C30 C35 167.2(5)
C50 P1 C30 C35 42.9(6)
C40 P1 C30 C35 -72.6(6)
C35 C30 C31 C32 1.0(10)
P1 C30 C31 C32 -173.8(5)
C30 C31 C32 C33 -0.8(11)
C31 C32 C33 C34 -0.1(12)
C32 C33 C34 C35 0.7(12)
C31 C30 C35 C34 -0.3(10)
P1 C30 C35 C34 174.3(5)
C33 C34 C35 C30 -0.5(11)
O3 P1 C40 C41 11.8(6)
C50 P1 C40 C41 134.0(5)
C30 P1 C40 C41 -107.9(5)
O3 P1 C40 C45 -172.9(5)
C50 P1 C40 C45 -50.7(6)
C30 P1 C40 C45 67.4(6)
C45 C40 C41 C42 -0.2(9)
P1 C40 C41 C42 175.2(5)
C40 C41 C42 C43 -0.7(10)
C41 C42 C43 C44 1.1(12)
C42 C43 C44 C45 -0.6(12)
C43 C44 C45 C40 -0.2(11)
C41 C40 C45 C44 0.6(10)
P1 C40 C45 C44 -174.6(5)
O3 P1 C50 C51 -102.9(6)
C40 P1 C50 C51 135.8(5)
C30 P1 C50 C51 20.1(6)
O3 P1 C50 C55 73.6(5)
C40 P1 C50 C55 -47.7(5)
C30 P1 C50 C55 -163.5(5)
C55 C50 C51 C52 0.3(10)
P1 C50 C51 C52 176.6(5)
C50 C51 C52 C53 -0.6(11)
C51 C52 C53 C54 0.0(12)
C52 C53 C54 C55 1.0(11)
C51 C50 C55 C54 0.7(10)
P1 C50 C55 C54 -175.8(5)
C53 C54 C55 C50 -1.4(11)
O9 S2 C60 F5 -60.7(8)
O8 S2 C60 F5 61.4(8)
O7 S2 C60 F5 178.9(7)
O9 S2 C60 F4 175.5(7)
O8 S2 C60 F4 -62.4(8)
O7 S2 C60 F4 55.0(8)
O9 S2 C60 F6 57.6(7)
O8 S2 C60 F6 179.7(6)
O7 S2 C60 F6 -62.8(7)
O6 S1 C70 F1 177.7(7)
O5 S1 C70 F1 -58.9(8)
O4 S1 C70 F1 58.8(8)
O6 S1 C70 F2 -62.3(9)
O5 S1 C70 F2 61.1(9)
O4 S1 C70 F2 178.8(7)
O6 S1 C70 F3 56.6(8)
O5 S1 C70 F3 179.9(7)
O4 S1 C70 F3 -62.3(8)
C103 O10 C100 C101 8.2(8)
U1 O10 C100 C101 -171.7(5)
O10 C100 C101 C102 -28.3(9)
C100 C101 C102 C103 36.9(10)
C100 O10 C103 C102 14.5(9)
U1 O10 C103 C102 -165.6(5)
C101 C102 C103 O10 -32.1(10)
C114 O11 C111 C112 9.0(10)
U1 O11 C111 C112 -167.4(6)
O11 C111 C112 C113 -23.0(13)
C111 C112 C113 C114 27.8(14)
C111 O11 C114 C113 7.4(10)
U1 O11 C114 C113 -176.3(7)
C112 C113 C114 O11 -22.8(13)
